data_4100273
_journal_name_full 'Journal of the American Chemical Society'
_journal_year 2005
_chemical_formula_sum 'C17 H28 O2'
_chemical_formula_weight 264.39
_space_group_IT_number 19
_symmetry_cell_setting orthorhombic
_symmetry_space_group_name_Hall 'P 2ac 2ab'
_symmetry_space_group_name_H-M 'P 21 21 21'
_cell_angle_alpha 90.00
_cell_angle_beta 90.00
_cell_angle_gamma 90.00
_cell_formula_units_Z 4
_cell_length_a 8.6513(14)
_cell_length_b 9.3877(15)
_cell_length_c 19.313(3)
_cell_measurement_temperature 193(2)
_cell_volume 1568.5(4)
_diffrn_ambient_temperature 193(2)
_exptl_crystal_density_diffrn 1.120
_exptl_crystal_density_meas 0
_cod_depositor_comments
;
The following automatic conversions were performed:
'_symmetry_cell_setting' value 'Orthorhombic' changed to 'orthorhombic'
according to '/home/saulius/struct/CIF-dictionaries/cif_core.dic'
dictionary named 'cif_core.dic' version 2.4.1 from 2010-06-29.

Automatic conversion script
Id: cif_fix_enum 1527 2010-12-29 10:47:43Z saulius 
;
_cod_database_code 4100273

loop_
_symmetry_equiv_pos_as_xyz
'x, y, z'
'-x+1/2, -y, z+1/2'
'-x, y+1/2, -z+1/2'
'x+1/2, -y+1/2, -z'

loop_
_atom_site_label
_atom_site_type_symbol
_atom_site_fract_x
_atom_site_fract_y
_atom_site_fract_z
_atom_site_U_iso_or_equiv
_atom_site_adp_type
_atom_site_occupancy
_atom_site_symmetry_multiplicity
_atom_site_calc_flag
_atom_site_refinement_flags
_atom_site_disorder_assembly
_atom_site_disorder_group
O1 O 0.84048(18) 0.31740(16) 0.23746(7) 0.0432(4) Uani 1 1 d . . .
H21 H 0.892(2) 0.387(2) 0.2493(12) 0.093(11) Uiso 1 1 d . . .
O2 O 0.98797(18) 0.06342(15) 0.23901(7) 0.0434(4) Uani 1 1 d . . .
H22 H 0.971(2) 0.1175(17) 0.2080(8) 0.027(6) Uiso 1 1 d . . .
C1 C 0.6612(2) 0.1507(2) 0.29068(10) 0.0382(5) Uani 1 1 d . . .
C2 C 0.5919(3) 0.2727(2) 0.33534(12) 0.0445(6) Uani 1 1 d . . .
H1 H 0.518(2) 0.2457(17) 0.3710(8) 0.042(6) Uiso 1 1 d . . .
H2 H 0.550(2) 0.343(2) 0.3026(9) 0.067(7) Uiso 1 1 d . . .
C3 C 0.7563(3) 0.3129(2) 0.35840(12) 0.0384(6) Uani 1 1 d . . .
H3 H 0.7893(16) 0.2738(15) 0.4025(7) 0.019(5) Uiso 1 1 d . . .
H4 H 0.793(2) 0.4108(18) 0.3594(9) 0.054(6) Uiso 1 1 d . . .
C4 C 0.8217(2) 0.22691(18) 0.29692(10) 0.0327(5) Uani 1 1 d . . .
C5 C 0.9668(2) 0.1387(2) 0.30414(10) 0.0323(5) Uani 1 1 d . . .
H5 H 0.9497(15) 0.0634(14) 0.3379(7) 0.009(4) Uiso 1 1 d . . .
C6 C 1.1145(2) 0.2173(2) 0.32295(10) 0.0373(6) Uani 1 1 d . . .
H6 H 1.1155(17) 0.3097(17) 0.2978(8) 0.028(5) Uiso 1 1 d . . .
H7 H 1.2052(18) 0.1585(16) 0.3085(7) 0.026(5) Uiso 1 1 d . . .
C7 C 1.1343(3) 0.2481(2) 0.40057(11) 0.0416(6) Uani 1 1 d . . .
H9 H 1.239(2) 0.2890(18) 0.4057(8) 0.037(5) Uiso 1 1 d . . .
H8 H 1.049(2) 0.3139(18) 0.4127(8) 0.045(6) Uiso 1 1 d . . .
C8 C 1.1272(2) 0.1140(2) 0.44438(10) 0.0409(6) Uani 1 1 d . . .
C9 C 1.0135(3) 0.0923(2) 0.48807(11) 0.0440(6) Uani 1 1 d . . .
H10 H 0.936(2) 0.1642(18) 0.4910(8) 0.047(6) Uiso 1 1 d . . .
C10 C 0.9739(3) -0.0420(3) 0.52692(12) 0.0525(7) Uani 1 1 d . . .
H11 H 0.986(2) -0.0217(18) 0.5754(9) 0.054(6) Uiso 1 1 d . . .
H12 H 1.0545(18) -0.1185(15) 0.5152(8) 0.033(5) Uiso 1 1 d . . .
C11 C 0.8080(3) -0.0879(3) 0.51094(12) 0.0478(6) Uani 1 1 d . . .
H14 H 0.7887(19) -0.1682(18) 0.5309(8) 0.031(6) Uiso 1 1 d . . .
H13 H 0.726(2) -0.0202(18) 0.5300(9) 0.056(7) Uiso 1 1 d . . .
C12 C 0.7764(2) -0.1015(2) 0.43438(10) 0.0392(6) Uani 1 1 d . . .
C13 C 0.6886(2) -0.0071(2) 0.40207(10) 0.0369(5) Uani 1 1 d . . .
H15 H 0.6357(17) 0.0685(16) 0.4317(8) 0.031(5) Uiso 1 1 d . . .
C14 C 0.6507(3) 0.0036(2) 0.32653(11) 0.0406(6) Uani 1 1 d . . .
H17 H 0.5380(18) -0.0223(15) 0.3189(7) 0.027(5) Uiso 1 1 d . . .
H16 H 0.7142(19) -0.0615(16) 0.3030(8) 0.030(5) Uiso 1 1 d . . .
C15 C 0.5975(3) 0.1375(3) 0.21760(13) 0.0532(7) Uani 1 1 d . . .
H18 H 0.662(2) 0.0597(18) 0.1938(8) 0.050(6) Uiso 1 1 d . . .
H20 H 0.611(2) 0.2314(19) 0.1876(9) 0.061(7) Uiso 1 1 d . . .
H19 H 0.490(2) 0.113(2) 0.2227(9) 0.054(7) Uiso 1 1 d . . .
C16 C 1.2546(4) 0.0078(3) 0.42986(19) 0.0638(8) Uani 1 1 d . . .
H23 H 1.351(2) 0.056(2) 0.4308(12) 0.099(11) Uiso 1 1 d . . .
H25 H 1.254(3) -0.063(2) 0.4601(11) 0.076(9) Uiso 1 1 d . . .
H24 H 1.235(3) -0.032(3) 0.3862(13) 0.132(14) Uiso 1 1 d . . .
C17 C 0.8586(4) -0.2215(3) 0.39824(14) 0.0567(8) Uani 1 1 d . . .
H27 H 0.863(3) -0.300(2) 0.4238(10) 0.079(9) Uiso 1 1 d . . .
H26 H 0.978(3) -0.212(3) 0.4035(12) 0.124(13) Uiso 1 1 d . . .
H28 H 0.836(3) -0.226(2) 0.3515(11) 0.081(8) Uiso 1 1 d . . .

loop_
_atom_site_aniso_label
_atom_site_aniso_U_11
_atom_site_aniso_U_22
_atom_site_aniso_U_33
_atom_site_aniso_U_23
_atom_site_aniso_U_13
_atom_site_aniso_U_12
O1 0.0599(11) 0.0316(9) 0.0382(9) 0.0072(8) 0.0004(8) -0.0007(9)
O2 0.0663(11) 0.0307(9) 0.0334(9) -0.0009(8) 0.0069(9) 0.0056(8)
C1 0.0456(14) 0.0312(12) 0.0376(12) -0.0037(10) -0.0007(11) -0.0009(11)
C2 0.0444(16) 0.0379(14) 0.0511(15) 0.0013(13) 0.0040(13) 0.0043(12)
C3 0.0455(15) 0.0269(13) 0.0427(14) -0.0038(12) 0.0027(12) -0.0006(11)
C4 0.0462(14) 0.0210(10) 0.0310(11) 0.0011(10) 0.0031(10) 0.0005(11)
C5 0.0446(14) 0.0265(11) 0.0257(12) 0.0047(10) 0.0064(10) -0.0032(11)
C6 0.0410(15) 0.0303(13) 0.0406(13) 0.0072(11) 0.0049(12) -0.0018(11)
C7 0.0366(15) 0.0351(14) 0.0530(14) -0.0017(12) -0.0012(13) -0.0059(12)
C8 0.0432(14) 0.0401(14) 0.0392(12) -0.0020(11) -0.0047(12) -0.0032(12)
C9 0.0547(16) 0.0413(14) 0.0361(13) -0.0034(12) -0.0014(13) -0.0004(14)
C10 0.073(2) 0.0534(17) 0.0314(14) 0.0048(13) 0.0045(14) 0.0059(15)
C11 0.0708(19) 0.0324(14) 0.0401(14) 0.0107(12) 0.0184(13) -0.0012(14)
C12 0.0477(14) 0.0305(12) 0.0395(13) -0.0025(11) 0.0155(11) -0.0089(11)
C13 0.0403(13) 0.0268(12) 0.0438(13) -0.0047(11) 0.0082(12) -0.0048(12)
C14 0.0383(14) 0.0355(13) 0.0480(14) -0.0065(12) 0.0039(13) -0.0069(13)
C15 0.0558(19) 0.0477(17) 0.0560(18) -0.0039(14) -0.0131(14) -0.0076(15)
C16 0.0538(19) 0.0574(19) 0.080(2) 0.0233(19) 0.0082(18) 0.0107(17)
C17 0.087(2) 0.0382(16) 0.0447(16) 0.0022(14) 0.0099(17) 0.0110(15)

loop_
_geom_bond_atom_site_label_1
_geom_bond_atom_site_label_2
_geom_bond_distance
_geom_bond_site_symmetry_2
_geom_bond_publ_flag
O1 C4 1.438(2) . ?
O1 H21 0.82(2) . ?
O2 C5 1.454(2) . ?
O2 H22 0.799(15) . ?
C1 C15 1.520(3) . ?
C1 C14 1.547(3) . ?
C1 C2 1.555(3) . ?
C1 C4 1.567(3) . ?
C2 C3 1.537(3) . ?
C2 H1 0.974(16) . ?
C2 H2 0.981(18) . ?
C3 C4 1.543(3) . ?
C3 H3 0.969(14) . ?
C3 H4 0.973(17) . ?
C4 C5 1.510(3) . ?
C5 C6 1.520(3) . ?
C5 H5 0.972(13) . ?
C6 C7 1.536(3) . ?
C6 H6 0.994(16) . ?
C6 H7 1.000(16) . ?
C7 C8 1.518(3) . ?
C7 H9 0.987(16) . ?
C7 H8 0.988(17) . ?
C8 C9 1.312(3) . ?
C8 C16 1.513(3) . ?
C9 C10 1.507(3) . ?
C9 H10 0.956(17) . ?
C10 C11 1.530(3) . ?
C10 H11 0.961(16) . ?
C10 H12 1.026(15) . ?
C11 C12 1.509(3) . ?
C11 H14 0.863(16) . ?
C11 H13 1.019(17) . ?
C12 C13 1.324(3) . ?
C12 C17 1.504(3) . ?
C13 C14 1.499(3) . ?
C13 H15 1.020(15) . ?
C14 H17 1.016(15) . ?
C14 H16 0.939(15) . ?
C15 H18 1.026(16) . ?
C15 H20 1.061(18) . ?
C15 H19 0.960(19) . ?
C16 H23 0.95(2) . ?
C16 H25 0.88(2) . ?
C16 H24 0.94(2) . ?
C17 H27 0.89(2) . ?
C17 H26 1.04(2) . ?
C17 H28 0.93(2) . ?

loop_
_cod_related_entry_id
_cod_related_entry_database
_cod_related_entry_code
1 ChemSpider 30659897
